data_2105302
loop_
_publ_author_name
'Fulford, Mabel V.'
'Lough, Alan John'
'Bender, Timothy P.'

_publ_section_title
;
 The first report of the crystal structure of non-solvated \m-oxo boron
 subphthalocyanine and the crystal structures of two solvated forms
;
_journal_coeditor_code RY5043
_journal_issue 6
_journal_name_full 'Acta Crystallographica Section B'
_journal_page_first 636
_journal_page_last 645
_journal_paper_doi 10.1107/S0108768112037184
_journal_volume 68
_journal_year 2012
_chemical_formula_moiety 'C48 H24 B2 N12 O'
_chemical_formula_sum 'C48 H24 B2 N12 O'
_chemical_formula_weight 806.41
_space_group_IT_number 15
_symmetry_cell_setting monoclinic
_symmetry_space_group_name_Hall '-C 2yc'
_symmetry_space_group_name_H-M 'C 1 2/c 1'
_atom_sites_solution_hydrogens geom
_atom_sites_solution_primary direct
_atom_sites_solution_secondary difmap
_audit_creation_method SHELXL-97
_cell_angle_alpha 90.00
_cell_angle_beta 124.401(3)
_cell_angle_gamma 90.00
_cell_formula_units_Z 4
_cell_length_a 25.6932(18)
_cell_length_b 8.3375(5)
_cell_length_c 20.8860(16)
_cell_measurement_reflns_used 12572
_cell_measurement_temperature 147.0(10)
_cell_measurement_theta_max 25.0
_cell_measurement_theta_min 2.6
_cell_volume 3691.6(5)
_computing_cell_refinement 'Denzo-SMN (Otwinowski & Minor, 1997)'
_computing_data_collection 'Collect (Nonius B.V., 1997-2002)'
_computing_data_reduction Denzo-SMN
_computing_molecular_graphics 'PLATON (Spek, 2009)'
_computing_publication_material 'SHELXTL V6.1'
_computing_structure_refinement 'SHELXTL V6.1 (Sheldrick, 2008)'
_computing_structure_solution 'SIR-92 (Altomare et al., 1994)'
_diffrn_ambient_temperature 147.0(10)
_diffrn_detector_area_resol_mean 9
_diffrn_measured_fraction_theta_full 0.994
_diffrn_measured_fraction_theta_max 0.993
_diffrn_measurement_device_type 'Nonius KappaCCD'
_diffrn_measurement_method '\f scans and \w scans with \k offsets'
_diffrn_radiation_monochromator graphite
_diffrn_radiation_source 'fine-focus sealed tube'
_diffrn_radiation_type MoK\a
_diffrn_radiation_wavelength 0.71073
_diffrn_reflns_av_R_equivalents 0.1384
_diffrn_reflns_av_sigmaI/netI 0.1052
_diffrn_reflns_limit_h_max 29
_diffrn_reflns_limit_h_min -30
_diffrn_reflns_limit_k_max 9
_diffrn_reflns_limit_k_min -9
_diffrn_reflns_limit_l_max 24
_diffrn_reflns_limit_l_min -24
_diffrn_reflns_number 12572
_diffrn_reflns_theta_full 25.00
_diffrn_reflns_theta_max 25.02
_diffrn_reflns_theta_min 2.63
_diffrn_standards_number 0
_exptl_absorpt_coefficient_mu 0.092
_exptl_absorpt_correction_T_max 1.007
_exptl_absorpt_correction_T_min 0.561
_exptl_absorpt_correction_type multi-scan
_exptl_absorpt_process_details
;
multi-scan from symmetry-related measurements
 Sortav (Blessing 1995)
;
_exptl_crystal_colour purple
_exptl_crystal_density_diffrn 1.451
_exptl_crystal_density_method 'not measured'
_exptl_crystal_description block
_exptl_crystal_F_000 1656
_exptl_crystal_size_max 0.20
_exptl_crystal_size_mid 0.10
_exptl_crystal_size_min 0.10
_refine_diff_density_max 0.473
_refine_diff_density_min -0.296
_refine_ls_extinction_method none
_refine_ls_goodness_of_fit_ref 1.085
_refine_ls_hydrogen_treatment constr
_refine_ls_matrix_type full
_refine_ls_number_parameters 285
_refine_ls_number_reflns 3233
_refine_ls_number_restraints 0
_refine_ls_restrained_S_all 1.085
_refine_ls_R_factor_all 0.1491
_refine_ls_R_factor_gt 0.0881
_refine_ls_shift/su_max 0.003
_refine_ls_shift/su_mean 0.001
_refine_ls_structure_factor_coef Fsqd
_refine_ls_weighting_details 'calc w=1/[\s^2^(Fo^2^)+(0.0855P)^2^+8.4419P] where P=(Fo^2^+2Fc^2^)/3'
_refine_ls_weighting_scheme calc
_refine_ls_wR_factor_gt 0.1972
_refine_ls_wR_factor_ref 0.2286
_reflns_number_gt 1908
_reflns_number_total 3233
_reflns_threshold_expression I>2\s(I)
_cod_data_source_file ry5043.cif
_cod_data_source_block m-oxo-BsubPc-subl
_cod_original_cell_volume 3691.6(4)
_cod_original_sg_symbol_H-M 'C 2/c'
_cod_database_code 2105302

loop_
_space_group_symop_id
_space_group_symop_operation_xyz
1 'x, y, z'
2 '-x, y, -z+1/2'
3 'x+1/2, y+1/2, z'
4 '-x+1/2, y+1/2, -z+1/2'
5 '-x, -y, -z'
6 'x, -y, z-1/2'
7 '-x+1/2, -y+1/2, -z'
8 'x+1/2, -y+1/2, z-1/2'

loop_
_atom_site_type_symbol
_atom_site_label
_atom_site_fract_x
_atom_site_fract_y
_atom_site_fract_z
_atom_site_U_iso_or_equiv
_atom_site_adp_type
_atom_site_calc_flag
_atom_site_refinement_flags
_atom_site_occupancy
_atom_site_symmetry_multiplicity
O O1 0.5000 0.3318(5) 0.2500 0.0452(12) Uani d S 1 2
N N2 0.41066(18) 0.5153(4) 0.2130(2) 0.0412(10) Uani d . 1 1
N N3 0.43519(17) 0.7531(4) 0.1732(2) 0.0426(10) Uani d . 1 1
N N4 0.44415(17) 0.4995(4) 0.1290(2) 0.0422(10) Uani d . 1 1
N N5 0.40166(18) 0.2919(5) 0.0340(2) 0.0453(10) Uani d . 1 1
N N6 0.39229(17) 0.2795(4) 0.1412(2) 0.0415(10) Uani d . 1 1
N N1 0.33673(17) 0.3235(4) 0.2002(2) 0.0426(10) Uani d . 1 1
C C1 0.3674(2) 0.4657(6) 0.2265(3) 0.0433(12) Uani d . 1 1
C C2 0.3504(2) 0.6078(6) 0.2524(3) 0.0443(12) Uani d . 1 1
C C3 0.3105(2) 0.6313(6) 0.2762(3) 0.0485(13) Uani d . 1 1
H H3A 0.2884 0.5442 0.2797 0.058 Uiso calc R 1 1
C C4 0.3036(2) 0.7865(6) 0.2946(3) 0.0509(13) Uani d . 1 1
H H4A 0.2770 0.8055 0.3118 0.061 Uiso calc R 1 1
C C5 0.3351(2) 0.9143(6) 0.2882(3) 0.0531(14) Uani d . 1 1
H H5A 0.3301 1.0186 0.3022 0.064 Uiso calc R 1 1
C C6 0.3730(2) 0.8944(6) 0.2624(3) 0.0474(13) Uani d . 1 1
H H6A 0.3932 0.9836 0.2569 0.057 Uiso calc R 1 1
C C7 0.3814(2) 0.7395(5) 0.2443(3) 0.0424(12) Uani d . 1 1
C C8 0.4155(2) 0.6785(5) 0.2127(3) 0.0417(12) Uani d . 1 1
C C9 0.4457(2) 0.6625(5) 0.1289(3) 0.0419(12) Uani d . 1 1
C C10 0.4447(2) 0.7086(6) 0.0610(3) 0.0455(12) Uani d . 1 1
C C11 0.4460(2) 0.8566(6) 0.0318(3) 0.0500(13) Uani d . 1 1
H H11A 0.4516 0.9528 0.0594 0.060 Uiso calc R 1 1
C C12 0.4387(2) 0.8596(7) -0.0395(3) 0.0571(14) Uani d . 1 1
H H12A 0.4400 0.9597 -0.0603 0.069 Uiso calc R 1 1
C C13 0.4295(2) 0.7197(7) -0.0811(3) 0.0579(15) Uani d . 1 1
H H13A 0.4253 0.7259 -0.1293 0.069 Uiso calc R 1 1
C C14 0.4266(2) 0.5727(6) -0.0533(3) 0.0495(13) Uani d . 1 1
H H14A 0.4190 0.4778 -0.0826 0.059 Uiso calc R 1 1
C C15 0.4349(2) 0.5663(6) 0.0182(3) 0.0461(12) Uani d . 1 1
C C16 0.4301(2) 0.4356(6) 0.0608(3) 0.0434(12) Uani d . 1 1
C C17 0.3789(2) 0.2233(5) 0.0722(3) 0.0429(12) Uani d . 1 1
C C18 0.3258(2) 0.1120(5) 0.0426(3) 0.0412(12) Uani d . 1 1
C C19 0.2935(2) 0.0207(5) -0.0248(3) 0.0440(12) Uani d . 1 1
H H19A 0.3061 0.0165 -0.0596 0.053 Uiso calc R 1 1
C C20 0.2417(2) -0.0640(5) -0.0384(3) 0.0478(13) Uani d . 1 1
H H20A 0.2195 -0.1319 -0.0826 0.057 Uiso calc R 1 1
C C21 0.2214(2) -0.0529(5) 0.0105(3) 0.0464(12) Uani d . 1 1
H H21A 0.1853 -0.1118 -0.0015 0.056 Uiso calc R 1 1
C C22 0.2526(2) 0.0420(5) 0.0764(3) 0.0451(12) Uani d . 1 1
H H22A 0.2382 0.0504 0.1094 0.054 Uiso calc R 1 1
C C23 0.3060(2) 0.1249(6) 0.0927(3) 0.0424(12) Uani d . 1 1
C C24 0.3466(2) 0.2403(5) 0.1531(3) 0.0416(12) Uani d . 1 1
B B1 0.4429(2) 0.4029(6) 0.1893(3) 0.0427(14) Uani d . 1 1

loop_
_atom_site_aniso_label
_atom_site_aniso_U_11
_atom_site_aniso_U_22
_atom_site_aniso_U_33
_atom_site_aniso_U_12
_atom_site_aniso_U_13
_atom_site_aniso_U_23
O1 0.043(3) 0.040(2) 0.044(3) 0.000 0.019(2) 0.000
N2 0.044(2) 0.038(2) 0.043(2) -0.0003(17) 0.025(2) 0.0019(18)
N3 0.041(2) 0.040(2) 0.045(2) 0.0019(17) 0.023(2) 0.0017(19)
N4 0.039(2) 0.038(2) 0.047(3) 0.0004(17) 0.023(2) -0.0008(19)
N5 0.039(2) 0.046(2) 0.048(3) 0.0029(18) 0.023(2) -0.0012(19)
N6 0.040(2) 0.042(2) 0.039(2) 0.0041(17) 0.021(2) 0.0033(18)
N1 0.037(2) 0.043(2) 0.047(2) 0.0013(17) 0.023(2) 0.0033(19)
C1 0.043(3) 0.048(3) 0.033(3) 0.002(2) 0.019(2) 0.004(2)
C2 0.040(3) 0.049(3) 0.038(3) 0.001(2) 0.018(2) -0.002(2)
C3 0.042(3) 0.058(3) 0.041(3) -0.004(2) 0.021(3) 0.000(2)
C4 0.052(3) 0.056(3) 0.048(3) 0.013(3) 0.031(3) 0.002(3)
C5 0.049(3) 0.047(3) 0.053(3) 0.007(2) 0.023(3) -0.003(3)
C6 0.044(3) 0.045(3) 0.040(3) 0.004(2) 0.016(3) -0.002(2)
C7 0.036(3) 0.050(3) 0.031(3) 0.003(2) 0.013(2) 0.001(2)
C8 0.035(3) 0.041(3) 0.036(3) 0.002(2) 0.012(2) 0.001(2)
C9 0.028(3) 0.040(3) 0.045(3) 0.0002(19) 0.013(2) 0.001(2)
C10 0.038(3) 0.046(3) 0.052(3) -0.002(2) 0.025(3) 0.004(2)
C11 0.041(3) 0.054(3) 0.052(3) -0.001(2) 0.024(3) 0.003(3)
C12 0.053(3) 0.061(4) 0.063(4) -0.001(3) 0.035(3) 0.011(3)
C13 0.054(3) 0.073(4) 0.052(3) -0.010(3) 0.033(3) 0.006(3)
C14 0.039(3) 0.063(3) 0.040(3) -0.005(2) 0.018(2) -0.001(3)
C15 0.039(3) 0.055(3) 0.044(3) -0.004(2) 0.023(2) -0.001(2)
C16 0.037(3) 0.043(3) 0.053(3) 0.002(2) 0.027(3) -0.002(2)
C17 0.040(3) 0.043(3) 0.048(3) 0.006(2) 0.026(3) 0.000(2)
C18 0.032(3) 0.039(3) 0.041(3) 0.002(2) 0.014(2) 0.000(2)
C19 0.042(3) 0.040(3) 0.047(3) 0.006(2) 0.023(3) 0.005(2)
C20 0.044(3) 0.039(3) 0.048(3) 0.000(2) 0.019(3) -0.003(2)
C21 0.038(3) 0.039(3) 0.052(3) 0.000(2) 0.019(3) 0.002(2)
C22 0.038(3) 0.043(3) 0.052(3) 0.005(2) 0.024(3) 0.003(2)
C23 0.032(3) 0.047(3) 0.042(3) -0.002(2) 0.017(2) -0.001(2)
C24 0.038(3) 0.043(3) 0.045(3) 0.005(2) 0.024(3) 0.005(2)
B1 0.036(3) 0.040(3) 0.048(4) -0.005(2) 0.021(3) -0.003(3)

loop_
_atom_type_symbol
_atom_type_description
_atom_type_scat_dispersion_real
_atom_type_scat_dispersion_imag
_atom_type_scat_source
C C 0.0033 0.0016 'International Tables Vol C Tables 4.2.6.8 and 6.1.1.4'
H H 0.0000 0.0000 'International Tables Vol C Tables 4.2.6.8 and 6.1.1.4'
B B 0.0013 0.0007 'International Tables Vol C Tables 4.2.6.8 and 6.1.1.4'
N N 0.0061 0.0033 'International Tables Vol C Tables 4.2.6.8 and 6.1.1.4'
O O 0.0106 0.0060 'International Tables Vol C Tables 4.2.6.8 and 6.1.1.4'

loop_
_geom_angle_atom_site_label_1
_geom_angle_atom_site_label_2
_geom_angle_atom_site_label_3
_geom_angle_site_symmetry_1
_geom_angle
B1 O1 B1 2_655 130.6(5)
C1 N2 C8 . 113.1(4)
C1 N2 B1 . 123.1(4)
C8 N2 B1 . 123.3(4)
C9 N3 C8 . 117.3(4)
C9 N4 C16 . 112.3(4)
C9 N4 B1 . 123.2(4)
C16 N4 B1 . 123.0(4)
C16 N5 C17 . 116.3(4)
C17 N6 C24 . 112.4(4)
C17 N6 B1 . 123.1(4)
C24 N6 B1 . 123.0(4)
C24 N1 C1 . 116.3(4)
N2 C1 N1 . 122.6(4)
N2 C1 C2 . 106.2(4)
N1 C1 C2 . 129.0(4)
C3 C2 C1 . 133.0(5)
C3 C2 C7 . 120.8(4)
C7 C2 C1 . 106.1(4)
C2 C3 H3A . 121.1
C2 C3 C4 . 117.9(5)
C4 C3 H3A . 121.1
C3 C4 H4A . 119.5
C3 C4 C5 . 121.1(5)
C5 C4 H4A . 119.5
C4 C5 H5A . 119.0
C6 C5 C4 . 122.0(5)
C6 C5 H5A . 119.0
C5 C6 H6A . 120.9
C5 C6 C7 . 118.2(5)
C7 C6 H6A . 120.9
C2 C7 C8 . 107.7(4)
C6 C7 C2 . 120.1(4)
C6 C7 C8 . 132.1(5)
N2 C8 C7 . 105.4(4)
N3 C8 N2 . 122.1(4)
N3 C8 C7 . 130.6(4)
N3 C9 N4 . 123.2(4)
N3 C9 C10 . 128.8(4)
N4 C9 C10 . 106.3(4)
C11 C10 C9 . 132.3(5)
C11 C10 C15 . 120.5(5)
C15 C10 C9 . 107.0(4)
C10 C11 H11A . 121.2
C10 C11 C12 . 117.7(5)
C12 C11 H11A . 121.2
C11 C12 H12A . 119.2
C13 C12 C11 . 121.7(5)
C13 C12 H12A . 119.2
C12 C13 H13A . 119.5
C14 C13 C12 . 120.9(5)
C14 C13 H13A . 119.5
C13 C14 H14A . 120.8
C13 C14 C15 . 118.5(5)
C15 C14 H14A . 120.8
C10 C15 C16 . 106.6(4)
C14 C15 C10 . 120.8(5)
C14 C15 C16 . 132.3(5)
N4 C16 C15 . 106.4(4)
N5 C16 N4 . 122.9(4)
N5 C16 C15 . 128.6(5)
N5 C17 N6 . 122.8(4)
N5 C17 C18 . 128.9(4)
N6 C17 C18 . 106.4(4)
C19 C18 C17 . 131.0(5)
C19 C18 C23 . 122.4(4)
C23 C18 C17 . 106.2(4)
C18 C19 H19A . 121.8
C20 C19 C18 . 116.3(5)
C20 C19 H19A . 121.8
C19 C20 H20A . 119.0
C19 C20 C21 . 122.1(5)
C21 C20 H20A . 119.0
C20 C21 H21A . 119.3
C22 C21 C20 . 121.5(4)
C22 C21 H21A . 119.3
C21 C22 H22A . 121.2
C21 C22 C23 . 117.6(5)
C23 C22 H22A . 121.2
C18 C23 C24 . 108.3(4)
C22 C23 C18 . 120.0(4)
C22 C23 C24 . 131.5(4)
N6 C24 C23 . 105.5(4)
N1 C24 N6 . 123.2(4)
N1 C24 C23 . 129.7(4)
O1 B1 N2 . 116.6(4)
O1 B1 N4 . 118.0(4)
O1 B1 N6 . 112.2(4)
N2 B1 N4 . 102.6(4)
N2 B1 N6 . 102.5(4)
N6 B1 N4 . 102.9(4)

loop_
_geom_bond_atom_site_label_1
_geom_bond_atom_site_label_2
_geom_bond_site_symmetry_2
_geom_bond_distance
O1 B1 2_655 1.418(6)
O1 B1 . 1.418(6)
N2 C1 . 1.356(6)
N2 C8 . 1.366(6)
N2 B1 . 1.508(7)
N3 C8 . 1.341(6)
N3 C9 . 1.335(6)
N4 C9 . 1.360(6)
N4 C16 . 1.362(6)
N4 B1 . 1.511(7)
N5 C16 . 1.349(6)
N5 C17 . 1.353(6)
N6 C17 . 1.362(6)
N6 C24 . 1.371(6)
N6 B1 . 1.510(6)
N1 C1 . 1.356(6)
N1 C24 . 1.340(6)
C1 C2 . 1.467(6)
C2 C3 . 1.383(7)
C2 C7 . 1.421(6)
C3 H3A . 0.9500
C3 C4 . 1.389(7)
C4 H4A . 0.9500
C4 C5 . 1.389(7)
C5 H5A . 0.9500
C5 C6 . 1.364(7)
C6 H6A . 0.9500
C6 C7 . 1.396(6)
C7 C8 . 1.455(6)
C9 C10 . 1.455(7)
C10 C11 . 1.386(7)
C10 C15 . 1.419(7)
C11 H11A . 0.9500
C11 C12 . 1.392(7)
C12 H12A . 0.9500
C12 C13 . 1.392(7)
C13 H13A . 0.9500
C13 C14 . 1.376(7)
C14 H14A . 0.9500
C14 C15 . 1.385(7)
C15 C16 . 1.456(7)
C17 C18 . 1.466(6)
C18 C19 . 1.389(6)
C18 C23 . 1.403(6)
C19 H19A . 0.9500
C19 C20 . 1.385(7)
C20 H20A . 0.9500
C20 C21 . 1.389(7)
C21 H21A . 0.9500
C21 C22 . 1.384(7)
C22 H22A . 0.9500
C22 C23 . 1.395(6)
C23 C24 . 1.455(6)
